data_7239182
loop_
_publ_author_name
'Chiranjeevi, Barreddi'
'Koyyada, Ganesh'
'Prabusreenivasan, S.'
'Kumar, Vanaja'
'Sujitha, Pombala'
'Kumar, C. Ganesh'
'Sridhar, B.'
'Shaik, Saida'
'Chandrasekharam, Malapaka'

_publ_section_title
;
 Iron-catalyzed aryl-aryl cross coupling route for the synthesis of
 1-(2-amino)-phenyl)dibenzo[b,d]furan-2-ol derivatives and their
 biological evaluation
;
_journal_issue 37
_journal_name_full 'RSC Advances'
_journal_page_first 16475
_journal_paper_doi 10.1039/c3ra43345e
_journal_volume 3
_journal_year 2013
_chemical_formula_sum 'C23 H23 N O2'
_chemical_formula_weight 345.42
_chemical_name_systematic
;
1-(2-(dimethylamino)-5-iso-propylphenyl) dibenzo[b,d]furan-2-ol
;
_space_group_IT_number 19
_space_group_name_Hall 'P 2ac 2ab'
_space_group_name_H-M_alt 'P 21 21 21'
_symmetry_cell_setting orthorhombic
_symmetry_space_group_name_Hall 'P 2ac 2ab'
_symmetry_space_group_name_H-M 'P 21 21 21'
_atom_sites_solution_hydrogens geom
_atom_sites_solution_primary direct
_atom_sites_solution_secondary difmap
_audit_creation_method SHELXL-97
_cell_angle_alpha 90.00
_cell_angle_beta 90.00
_cell_angle_gamma 90.00
_cell_formula_units_Z 4
_cell_length_a 7.8847(5)
_cell_length_b 11.3771(7)
_cell_length_c 20.8098(13)
_cell_measurement_reflns_used 8434
_cell_measurement_temperature 294(2)
_cell_measurement_theta_max 26.90
_cell_measurement_theta_min 2.65
_cell_volume 1866.7(2)
_computing_cell_refinement 'SAINT (Bruker, 2001)'
_computing_data_collection 'SMART (Bruker, 2001)'
_computing_data_reduction SAINT
_computing_molecular_graphics 'SHELXTL/PC (Sheldrick, 1990)'
_computing_publication_material SHELXL97
_computing_structure_refinement 'SHELXL-97 (Sheldrick, 2008)'
_computing_structure_solution 'SHELXS-97 (Sheldrick, 2008)'
_diffrn_ambient_temperature 294(2)
_diffrn_measured_fraction_theta_full 1.000
_diffrn_measured_fraction_theta_max 1.000
_diffrn_measurement_device 'Bruker SMART APEX CCD area-detector'
_diffrn_measurement_device_type 'CCD Area Detector'
_diffrn_measurement_method '\w scan'
_diffrn_radiation_monochromator graphite
_diffrn_radiation_source 'fine-focus sealed tube'
_diffrn_radiation_type MoK\a
_diffrn_radiation_wavelength 0.71073
_diffrn_reflns_av_R_equivalents 0.0232
_diffrn_reflns_av_sigmaI/netI 0.0121
_diffrn_reflns_limit_h_max 9
_diffrn_reflns_limit_h_min -9
_diffrn_reflns_limit_k_max 13
_diffrn_reflns_limit_k_min -13
_diffrn_reflns_limit_l_max 24
_diffrn_reflns_limit_l_min -24
_diffrn_reflns_number 18068
_diffrn_reflns_theta_full 25.00
_diffrn_reflns_theta_max 25.00
_diffrn_reflns_theta_min 1.96
_diffrn_standards_number 0
_exptl_absorpt_coefficient_mu 0.078
_exptl_absorpt_correction_type none
_exptl_crystal_colour colorless
_exptl_crystal_density_diffrn 1.229
_exptl_crystal_density_method 'not measured'
_exptl_crystal_description needle
_exptl_crystal_F_000 736
_exptl_crystal_size_max 0.18
_exptl_crystal_size_mid 0.11
_exptl_crystal_size_min 0.08
_refine_diff_density_max 0.127
_refine_diff_density_min -0.098
_refine_diff_density_rms 0.023
_refine_ls_extinction_method none
_refine_ls_goodness_of_fit_ref 1.067
_refine_ls_hydrogen_treatment mixed
_refine_ls_matrix_type full
_refine_ls_number_parameters 243
_refine_ls_number_reflns 1908
_refine_ls_number_restraints 0
_refine_ls_restrained_S_all 1.067
_refine_ls_R_factor_all 0.0329
_refine_ls_R_factor_gt 0.0307
_refine_ls_shift/su_max 0.000
_refine_ls_shift/su_mean 0.000
_refine_ls_structure_factor_coef Fsqd
_refine_ls_weighting_details 'calc w=1/[\s^2^(Fo^2^)+(0.0462P)^2^+0.2348P] where P=(Fo^2^+2Fc^2^)/3'
_refine_ls_weighting_scheme calc
_refine_ls_wR_factor_gt 0.0821
_refine_ls_wR_factor_ref 0.0842
_reflns_number_gt 1805
_reflns_number_total 1908
_reflns_threshold_expression I>2\s(I)
_cod_data_source_file c3ra43345e.txt
_cod_data_source_block ao80m
_cod_database_code 7239182

loop_
_symmetry_equiv_pos_as_xyz
'x, y, z'
'-x+1/2, -y, z+1/2'
'-x, y+1/2, -z+1/2'
'x+1/2, -y+1/2, -z'

loop_
_atom_site_label
_atom_site_type_symbol
_atom_site_fract_x
_atom_site_fract_y
_atom_site_fract_z
_atom_site_U_iso_or_equiv
_atom_site_adp_type
_atom_site_occupancy
_atom_site_symmetry_multiplicity
_atom_site_calc_flag
_atom_site_refinement_flags
C1 C 0.4980(3) 0.32112(17) 0.04249(10) 0.0525(5) Uani 1 1 d .
C2 C 0.5217(3) 0.2849(2) -0.01983(11) 0.0670(6) Uani 1 1 d .
H2 H 0.5902 0.2209 -0.0298 0.080 Uiso 1 1 calc R
C3 C 0.4396(3) 0.3478(2) -0.06676(11) 0.0669(6) Uani 1 1 d .
H3 H 0.4526 0.3259 -0.1095 0.080 Uiso 1 1 calc R
C4 C 0.3375(3) 0.44353(19) -0.05170(9) 0.0556(5) Uani 1 1 d .
H4 H 0.2829 0.4839 -0.0846 0.067 Uiso 1 1 calc R
C5 C 0.3155(3) 0.47971(17) 0.01076(9) 0.0471(5) Uani 1 1 d .
H5 H 0.2477 0.5443 0.0203 0.057 Uiso 1 1 calc R
C6 C 0.3973(2) 0.41727(15) 0.05954(9) 0.0422(4) Uani 1 1 d .
C7 C 0.3992(2) 0.41974(15) 0.12961(9) 0.0420(4) Uani 1 1 d .
C8 C 0.3197(2) 0.48930(16) 0.17672(8) 0.0425(4) Uani 1 1 d .
C9 C 0.3374(3) 0.45149(17) 0.24046(9) 0.0501(5) Uani 1 1 d .
C10 C 0.4396(3) 0.35613(19) 0.25652(10) 0.0588(6) Uani 1 1 d .
H10 H 0.4516 0.3358 0.2996 0.071 Uiso 1 1 calc R
C11 C 0.5232(3) 0.29102(19) 0.21081(11) 0.0606(6) Uani 1 1 d .
H11 H 0.5929 0.2282 0.2218 0.073 Uiso 1 1 calc R
C12 C 0.4979(3) 0.32398(17) 0.14786(10) 0.0504(5) Uani 1 1 d .
C13 C 0.2342(2) 0.60077(15) 0.15890(8) 0.0403(4) Uani 1 1 d .
C14 C 0.3244(3) 0.68077(15) 0.12147(8) 0.0423(4) Uani 1 1 d .
H14 H 0.4323 0.6596 0.1076 0.051 Uiso 1 1 calc R
C15 C 0.2627(3) 0.78972(16) 0.10376(9) 0.0469(4) Uani 1 1 d .
C16 C 0.1035(3) 0.81916(18) 0.12587(10) 0.0573(5) Uani 1 1 d .
H16 H 0.0586 0.8924 0.1156 0.069 Uiso 1 1 calc R
C17 C 0.0088(3) 0.74261(19) 0.16290(10) 0.0560(5) Uani 1 1 d .
H17 H -0.0978 0.7656 0.1773 0.067 Uiso 1 1 calc R
C18 C 0.0700(3) 0.63193(17) 0.17897(9) 0.0458(4) Uani 1 1 d .
C19 C -0.0705(3) 0.4424(2) 0.18175(13) 0.0718(7) Uani 1 1 d .
H19A H -0.1597 0.4596 0.1518 0.108 Uiso 1 1 calc R
H19B H -0.1086 0.3836 0.2116 0.108 Uiso 1 1 calc R
H19C H 0.0268 0.4137 0.1589 0.108 Uiso 1 1 calc R
C20 C -0.1747(4) 0.5969(3) 0.24941(14) 0.0879(9) Uani 1 1 d .
H20A H -0.1430 0.6641 0.2745 0.132 Uiso 1 1 calc R
H20B H -0.2219 0.5378 0.2770 0.132 Uiso 1 1 calc R
H20C H -0.2575 0.6196 0.2180 0.132 Uiso 1 1 calc R
C21 C 0.3656(3) 0.86920(18) 0.05996(10) 0.0588(6) Uani 1 1 d .
H21 H 0.4822 0.8395 0.0596 0.071 Uiso 1 1 calc R
C22 C 0.2978(6) 0.8608(3) -0.00839(12) 0.1108(12) Uani 1 1 d .
H22A H 0.3054 0.7810 -0.0230 0.166 Uiso 1 1 calc R
H22B H 0.3638 0.9105 -0.0361 0.166 Uiso 1 1 calc R
H22C H 0.1815 0.8857 -0.0092 0.166 Uiso 1 1 calc R
C23 C 0.3715(4) 0.9957(2) 0.08210(14) 0.0806(8) Uani 1 1 d .
H23A H 0.2602 1.0296 0.0791 0.121 Uiso 1 1 calc R
H23B H 0.4484 1.0392 0.0554 0.121 Uiso 1 1 calc R
H23C H 0.4095 0.9988 0.1259 0.121 Uiso 1 1 calc R
N1 N -0.0248(2) 0.54975(16) 0.21694(8) 0.0566(5) Uani 1 1 d .
O1 O 0.56246(19) 0.26473(12) 0.09547(8) 0.0609(4) Uani 1 1 d .
O2 O 0.2552(2) 0.50809(15) 0.28949(6) 0.0647(4) Uani 1 1 d .
H1O H 0.148(4) 0.529(3) 0.2701(12) 0.091(9) Uiso 1 1 d .

loop_
_atom_site_aniso_label
_atom_site_aniso_U_11
_atom_site_aniso_U_22
_atom_site_aniso_U_33
_atom_site_aniso_U_23
_atom_site_aniso_U_13
_atom_site_aniso_U_12
C1 0.0490(11) 0.0410(9) 0.0676(12) -0.0002(9) 0.0110(11) -0.0011(10)
C2 0.0681(15) 0.0541(12) 0.0789(15) -0.0104(11) 0.0229(13) 0.0027(12)
C3 0.0758(15) 0.0643(13) 0.0604(12) -0.0187(12) 0.0208(13) -0.0150(13)
C4 0.0591(12) 0.0581(12) 0.0497(11) -0.0008(9) 0.0013(10) -0.0124(11)
C5 0.0487(11) 0.0434(10) 0.0491(10) -0.0019(8) 0.0011(9) -0.0020(9)
C6 0.0396(10) 0.0359(9) 0.0513(10) -0.0010(8) 0.0035(8) -0.0043(8)
C7 0.0402(10) 0.0354(9) 0.0504(10) 0.0053(8) -0.0026(8) -0.0043(8)
C8 0.0425(10) 0.0403(9) 0.0448(9) 0.0033(8) -0.0031(8) -0.0051(9)
C9 0.0554(11) 0.0491(10) 0.0458(10) 0.0076(9) -0.0074(9) -0.0096(10)
C10 0.0598(13) 0.0603(12) 0.0563(11) 0.0220(10) -0.0134(11) -0.0095(11)
C11 0.0512(12) 0.0499(11) 0.0807(14) 0.0245(11) -0.0107(12) 0.0002(10)
C12 0.0435(10) 0.0396(9) 0.0683(12) 0.0080(9) 0.0000(10) -0.0010(9)
C13 0.0472(10) 0.0381(9) 0.0356(8) -0.0022(7) -0.0051(8) -0.0012(8)
C14 0.0467(10) 0.0388(9) 0.0415(9) -0.0031(8) 0.0008(8) -0.0010(8)
C15 0.0553(11) 0.0386(9) 0.0468(10) -0.0017(8) -0.0001(9) -0.0006(9)
C16 0.0650(13) 0.0411(10) 0.0657(12) 0.0050(10) 0.0022(11) 0.0084(10)
C17 0.0498(12) 0.0552(11) 0.0629(12) -0.0022(10) 0.0071(10) 0.0088(10)
C18 0.0493(11) 0.0463(10) 0.0417(9) -0.0022(8) 0.0013(9) -0.0022(10)
C19 0.0627(14) 0.0648(14) 0.0880(17) 0.0071(13) 0.0011(13) -0.0199(13)
C20 0.0726(17) 0.0965(19) 0.0946(19) 0.0212(16) 0.0349(16) 0.0089(16)
C21 0.0656(14) 0.0467(11) 0.0641(13) 0.0110(10) 0.0096(11) 0.0034(11)
C22 0.151(3) 0.123(2) 0.0587(15) 0.0148(16) 0.0125(19) -0.043(3)
C23 0.0824(17) 0.0510(12) 0.1084(19) 0.0135(14) 0.0168(16) -0.0081(13)
N1 0.0531(10) 0.0604(10) 0.0564(9) 0.0058(8) 0.0110(8) -0.0027(9)
O1 0.0570(8) 0.0453(7) 0.0805(9) 0.0065(7) 0.0071(9) 0.0118(7)
O2 0.0805(11) 0.0737(10) 0.0400(7) 0.0018(7) -0.0043(8) -0.0027(10)

loop_
_atom_type_symbol
_atom_type_description
_atom_type_scat_dispersion_real
_atom_type_scat_dispersion_imag
_atom_type_scat_source
C C 0.0033 0.0000 'International Tables Vol C Tables 4.2.6.8 and 6.1.1.4'
H H 0.0000 0.0000 'International Tables Vol C Tables 4.2.6.8 and 6.1.1.4'
N N 0.0061 0.0000 'International Tables Vol C Tables 4.2.6.8 and 6.1.1.4'
O O 0.0106 0.0000 'International Tables Vol C Tables 4.2.6.8 and 6.1.1.4'

loop_
_geom_angle_atom_site_label_1
_geom_angle_atom_site_label_2
_geom_angle_atom_site_label_3
_geom_angle
O1 C1 C2 124.58(19)
O1 C1 C6 111.84(17)
C2 C1 C6 123.5(2)
C3 C2 C1 116.8(2)
C3 C2 H2 121.6
C1 C2 H2 121.6
C2 C3 C4 121.4(2)
C2 C3 H3 119.3
C4 C3 H3 119.3
C5 C4 C3 121.4(2)
C5 C4 H4 119.3
C3 C4 H4 119.3
C4 C5 C6 118.47(19)
C4 C5 H5 120.8
C6 C5 H5 120.8
C5 C6 C1 118.41(17)
C5 C6 C7 136.18(18)
C1 C6 C7 105.26(17)
C12 C7 C8 119.95(17)
C12 C7 C6 105.28(17)
C8 C7 C6 134.64(17)
C9 C8 C7 116.25(17)
C9 C8 C13 122.98(17)
C7 C8 C13 120.61(15)
O2 C9 C10 117.47(17)
O2 C9 C8 120.90(19)
C10 C9 C8 121.6(2)
C11 C10 C9 122.10(19)
C11 C10 H10 118.9
C9 C10 H10 118.9
C10 C11 C12 116.25(19)
C10 C11 H11 121.9
C12 C11 H11 121.9
C11 C12 O1 124.44(19)
C11 C12 C7 123.6(2)
O1 C12 C7 111.92(17)
C14 C13 C18 118.13(17)
C14 C13 C8 117.78(17)
C18 C13 C8 124.07(17)
C15 C14 C13 123.75(19)
C15 C14 H14 118.1
C13 C14 H14 118.1
C16 C15 C14 116.72(19)
C16 C15 C21 122.84(18)
C14 C15 C21 120.41(18)
C15 C16 C17 121.7(2)
C15 C16 H16 119.2
C17 C16 H16 119.2
C16 C17 C18 121.2(2)
C16 C17 H17 119.4
C18 C17 H17 119.4
C17 C18 C13 118.50(19)
C17 C18 N1 122.82(19)
C13 C18 N1 118.65(17)
N1 C19 H19A 109.5
N1 C19 H19B 109.5
H19A C19 H19B 109.5
N1 C19 H19C 109.5
H19A C19 H19C 109.5
H19B C19 H19C 109.5
N1 C20 H20A 109.5
N1 C20 H20B 109.5
H20A C20 H20B 109.5
N1 C20 H20C 109.5
H20A C20 H20C 109.5
H20B C20 H20C 109.5
C23 C21 C15 113.60(18)
C23 C21 C22 110.8(2)
C15 C21 C22 109.6(2)
C23 C21 H21 107.5
C15 C21 H21 107.5
C22 C21 H21 107.5
C21 C22 H22A 109.5
C21 C22 H22B 109.5
H22A C22 H22B 109.5
C21 C22 H22C 109.5
H22A C22 H22C 109.5
H22B C22 H22C 109.5
C21 C23 H23A 109.5
C21 C23 H23B 109.5
H23A C23 H23B 109.5
C21 C23 H23C 109.5
H23A C23 H23C 109.5
H23B C23 H23C 109.5
C18 N1 C20 115.90(19)
C18 N1 C19 113.29(16)
C20 N1 C19 109.7(2)
C1 O1 C12 105.64(14)
C9 O2 H1O 102.5(16)

loop_
_geom_bond_atom_site_label_1
_geom_bond_atom_site_label_2
_geom_bond_distance
C1 O1 1.373(3)
C1 C2 1.373(3)
C1 C6 1.397(3)
C2 C3 1.373(3)
C2 H2 0.9300
C3 C4 1.390(3)
C3 H3 0.9300
C4 C5 1.374(3)
C4 H4 0.9300
C5 C6 1.397(3)
C5 H5 0.9300
C6 C7 1.458(3)
C7 C12 1.391(3)
C7 C8 1.407(3)
C8 C9 1.401(2)
C8 C13 1.484(3)
C9 O2 1.370(3)
C9 C10 1.392(3)
C10 C11 1.374(3)
C10 H10 0.9300
C11 C12 1.377(3)
C11 H11 0.9300
C12 O1 1.379(2)
C13 C14 1.393(2)
C13 C18 1.405(3)
C14 C15 1.382(2)
C14 H14 0.9300
C15 C16 1.378(3)
C15 C21 1.519(3)
C16 C17 1.382(3)
C16 H16 0.9300
C17 C18 1.389(3)
C17 H17 0.9300
C18 N1 1.435(2)
C19 N1 1.469(3)
C19 H19A 0.9600
C19 H19B 0.9600
C19 H19C 0.9600
C20 N1 1.463(3)
C20 H20A 0.9600
C20 H20B 0.9600
C20 H20C 0.9600
C21 C23 1.512(3)
C21 C22 1.522(3)
C21 H21 0.9800
C22 H22A 0.9600
C22 H22B 0.9600
C22 H22C 0.9600
C23 H23A 0.9600
C23 H23B 0.9600
C23 H23C 0.9600
O2 H1O 0.97(3)

loop_
_geom_hbond_atom_site_label_D
_geom_hbond_atom_site_label_H
_geom_hbond_atom_site_label_A
_geom_hbond_distance_DH
_geom_hbond_distance_HA
_geom_hbond_distance_DA
_geom_hbond_angle_DHA
O2 H1O N1 0.97(3) 1.77(3) 2.717(3) 165(2)

loop_
_geom_torsion_atom_site_label_1
_geom_torsion_atom_site_label_2
_geom_torsion_atom_site_label_3
_geom_torsion_atom_site_label_4
_geom_torsion
O1 C1 C2 C3 176.2(2)
C6 C1 C2 C3 -0.5(3)
C1 C2 C3 C4 0.0(3)
C2 C3 C4 C5 0.5(3)
C3 C4 C5 C6 -0.6(3)
C4 C5 C6 C1 0.1(3)
C4 C5 C6 C7 -174.7(2)
O1 C1 C6 C5 -176.66(17)
C2 C1 C6 C5 0.4(3)
O1 C1 C6 C7 -0.4(2)
C2 C1 C6 C7 176.7(2)
C5 C6 C7 C12 174.2(2)
C1 C6 C7 C12 -1.1(2)
C5 C6 C7 C8 -1.5(4)
C1 C6 C7 C8 -176.7(2)
C12 C7 C8 C9 -4.0(3)
C6 C7 C8 C9 171.2(2)
C12 C7 C8 C13 171.50(17)
C6 C7 C8 C13 -13.3(3)
C7 C8 C9 O2 -175.37(17)
C13 C8 C9 O2 9.2(3)
C7 C8 C9 C10 5.1(3)
C13 C8 C9 C10 -170.27(18)
O2 C9 C10 C11 177.9(2)
C8 C9 C10 C11 -2.6(3)
C9 C10 C11 C12 -1.2(3)
C10 C11 C12 O1 -175.77(19)
C10 C11 C12 C7 2.3(3)
C8 C7 C12 C11 0.4(3)
C6 C7 C12 C11 -176.1(2)
C8 C7 C12 O1 178.65(17)
C6 C7 C12 O1 2.2(2)
C9 C8 C13 C14 124.9(2)
C7 C8 C13 C14 -50.3(2)
C9 C8 C13 C18 -53.1(3)
C7 C8 C13 C18 131.67(19)
C18 C13 C14 C15 1.0(3)
C8 C13 C14 C15 -177.18(16)
C13 C14 C15 C16 1.0(3)
C13 C14 C15 C21 -176.81(18)
C14 C15 C16 C17 -1.2(3)
C21 C15 C16 C17 176.5(2)
C15 C16 C17 C18 -0.5(3)
C16 C17 C18 C13 2.6(3)
C16 C17 C18 N1 -179.58(19)
C14 C13 C18 C17 -2.7(3)
C8 C13 C18 C17 175.34(18)
C14 C13 C18 N1 179.32(16)
C8 C13 C18 N1 -2.6(3)
C16 C15 C21 C23 47.3(3)
C14 C15 C21 C23 -135.0(2)
C16 C15 C21 C22 -77.3(3)
C14 C15 C21 C22 100.4(3)
C17 C18 N1 C20 -12.4(3)
C13 C18 N1 C20 165.4(2)
C17 C18 N1 C19 115.7(2)
C13 C18 N1 C19 -66.5(2)
C2 C1 O1 C12 -175.3(2)
C6 C1 O1 C12 1.7(2)
C11 C12 O1 C1 175.8(2)
C7 C12 O1 C1 -2.4(2)
